data_2241776
loop_
_publ_author_name
'Viswanathan, Vijayan'
'Rao, Naga Siva'
'Raghunathan, Raghavachary'
'Velmurugan, Devadasan'

_publ_section_title
;
 Crystal structures of two substituted thiazolidine derivatives
;
_journal_coeditor_code BG2588
_journal_issue 8
_journal_name_full 'Acta Crystallographica Section E'
_journal_page_first 1126
_journal_page_last 1129
_journal_paper_doi 10.1107/S2056989016011336
_journal_volume 72
_journal_year 2016
_chemical_formula_iupac '[Fe (C5 H5) (C29 H21 N2 O4 S)]'
_chemical_formula_moiety 'C34 H26 Fe N2 O4 S'
_chemical_formula_sum 'C34 H26 Fe N2 O4 S'
_chemical_formula_weight 614.48
_chemical_name_systematic
;
6'-Ferrocenyl-6a'-nitro-6',6a',6b',7',9',11a'-hexahydro-2<i>H</i>-\
spiro[acenaphthylene-1,11'-chromeno[3',4':3,4]pyrrolo[1,2-<i>c</i>]thiazol]-\
2-one
;
_space_group_crystal_system monoclinic
_space_group_IT_number 14
_space_group_name_Hall '-P 2yn'
_space_group_name_H-M_alt 'P 1 21/n 1'
_symmetry_space_group_name_Hall '-P 2yn'
_symmetry_space_group_name_H-M 'P 1 21/n 1'
_atom_sites_solution_hydrogens geom
_audit_creation_method SHELXL-2014/7
_cell_angle_alpha 90.00
_cell_angle_beta 98.013(5)
_cell_angle_gamma 90.00
_cell_formula_units_Z 4
_cell_length_a 11.782(5)
_cell_length_b 16.741(5)
_cell_length_c 14.147(5)
_cell_measurement_reflns_used 6900
_cell_measurement_temperature 293(2)
_cell_measurement_theta_max 28.342
_cell_measurement_theta_min 1.896
_cell_volume 2763.1(17)
_computing_cell_refinement
;
APEX2 (Bruker, 2008)
;
_computing_data_collection
;
APEX2 (Bruker, 2008)
;
_computing_data_reduction
;
SAINT (Bruker, 2008)
;
_computing_molecular_graphics
;
ORTEP-3 for Windows (Farrugia, 2012)
;
_computing_publication_material
;
SHELXL2014 (Sheldrick, 2015) and PLATON (Spek, 2009)
;
_computing_structure_refinement
;
SHELXL2014 (Sheldrick, 2015)
;
_computing_structure_solution
;
SHELXS97 (Sheldrick, 2008)
;
_diffrn_ambient_temperature 293(2)
_diffrn_measured_fraction_theta_full 1.000
_diffrn_measured_fraction_theta_max 1.000
_diffrn_measurement_device_type 'Bruker SMART APEXII area-detector'
_diffrn_measurement_method '\w and \f scans'
_diffrn_radiation_type MoK\a
_diffrn_radiation_wavelength 0.71073
_diffrn_reflns_av_R_equivalents 0.0278
_diffrn_reflns_limit_h_max 12
_diffrn_reflns_limit_h_min -15
_diffrn_reflns_limit_k_max 20
_diffrn_reflns_limit_k_min -22
_diffrn_reflns_limit_l_max 18
_diffrn_reflns_limit_l_min -16
_diffrn_reflns_number 25994
_diffrn_reflns_theta_full 25.242
_diffrn_reflns_theta_max 28.342
_diffrn_reflns_theta_min 1.896
_exptl_absorpt_coefficient_mu 0.666
_exptl_absorpt_correction_T_max 0.845
_exptl_absorpt_correction_T_min 0.746
_exptl_absorpt_correction_type multi-scan
_exptl_absorpt_process_details
;
(<i>SADABS</i>; Bruker, 2008)
;
_exptl_crystal_colour colourless
_exptl_crystal_density_diffrn 1.477
_exptl_crystal_description block
_exptl_crystal_F_000 1272
_exptl_crystal_size_max 0.190
_exptl_crystal_size_mid 0.160
_exptl_crystal_size_min 0.110
_refine_diff_density_max 0.285
_refine_diff_density_min -0.328
_refine_ls_extinction_method none
_refine_ls_goodness_of_fit_ref 1.032
_refine_ls_hydrogen_treatment constr
_refine_ls_matrix_type full
_refine_ls_number_parameters 379
_refine_ls_number_reflns 6900
_refine_ls_number_restraints 0
_refine_ls_restrained_S_all 1.032
_refine_ls_R_factor_all 0.0511
_refine_ls_R_factor_gt 0.0348
_refine_ls_shift/su_max 0.001
_refine_ls_shift/su_mean 0.000
_refine_ls_structure_factor_coef Fsqd
_refine_ls_weighting_details 'w=1/[\s^2^(Fo^2^)+(0.0472P)^2^+0.6353P] where P=(Fo^2^+2Fc^2^)/3'
_refine_ls_weighting_scheme calc
_refine_ls_wR_factor_gt 0.0886
_refine_ls_wR_factor_ref 0.0968
_reflns_number_gt 5281
_reflns_number_total 6900
_reflns_threshold_expression 'I > 2\s(I)'
_cod_data_source_file bg2588sup1.cif
_cod_data_source_block I
_cod_database_code 2241776
_shelx_space_group_comment
;
The symmetry employed for this shelxl refinement is uniquely defined
by the following loop, which should always be used as a source of
symmetry information in preference to the above space-group names.
They are only intended as comments.
;
_shelx_estimated_absorpt_t_min 0.884
_shelx_estimated_absorpt_t_max 0.930

loop_
_space_group_symop_operation_xyz
'x, y, z'
'-x+1/2, y+1/2, -z+1/2'
'-x, -y, -z'
'x-1/2, -y-1/2, z-1/2'

loop_
_atom_site_type_symbol
_atom_site_label
_atom_site_fract_x
_atom_site_fract_y
_atom_site_fract_z
_atom_site_U_iso_or_equiv
_atom_site_adp_type
_atom_site_calc_flag
_atom_site_occupancy
C C1 0.17168(14) 0.29715(10) 0.34129(12) 0.0382(4) Uani d 1
C C2 0.27528(15) 0.26349(12) 0.30982(13) 0.0437(4) Uani d 1
C C3 0.36894(17) 0.29875(15) 0.27815(15) 0.0580(5) Uani d 1
H H3 0.3751 0.3540 0.2741 0.070 Uiso calc 1
C C4 0.45406(18) 0.24843(19) 0.25235(17) 0.0714(7) Uani d 1
H H4 0.5173 0.2713 0.2301 0.086 Uiso calc 1
C C5 0.44852(18) 0.16710(18) 0.25835(16) 0.0683(7) Uani d 1
H H5 0.5081 0.1363 0.2412 0.082 Uiso calc 1
C C6 0.35397(17) 0.12899(14) 0.29018(14) 0.0536(5) Uani d 1
C C7 0.3351(2) 0.04678(15) 0.30007(16) 0.0660(6) Uani d 1
H H7 0.3897 0.0103 0.2855 0.079 Uiso calc 1
C C8 0.2377(2) 0.02016(13) 0.33066(17) 0.0649(6) Uani d 1
H H8 0.2277 -0.0346 0.3372 0.078 Uiso calc 1
C C9 0.15032(19) 0.07272(11) 0.35320(15) 0.0528(5) Uani d 1
H H9 0.0834 0.0526 0.3720 0.063 Uiso calc 1
C C10 0.16661(15) 0.15301(10) 0.34672(12) 0.0397(4) Uani d 1
C C11 0.26808(15) 0.18037(11) 0.31521(12) 0.0409(4) Uani d 1
C C12 0.09371(13) 0.22504(9) 0.36526(11) 0.0327(3) Uani d 1
C C13 0.13859(17) 0.19957(12) 0.54151(13) 0.0478(4) Uani d 1
H H13A 0.1502 0.2351 0.5961 0.057 Uiso calc 1
H H13B 0.2128 0.1863 0.5235 0.057 Uiso calc 1
C C14 -0.06611(17) 0.13300(11) 0.49327(14) 0.0489(5) Uani d 1
H H14A -0.0738 0.1007 0.4358 0.059 Uiso calc 1
H H14B -0.1330 0.1248 0.5250 0.059 Uiso calc 1
C C15 -0.05289(14) 0.22215(9) 0.46914(11) 0.0344(3) Uani d 1
H H15 -0.0782 0.2554 0.5193 0.041 Uiso calc 1
C C16 -0.10955(13) 0.25086(9) 0.37114(11) 0.0302(3) Uani d 1
C C17 -0.02634(13) 0.22598(9) 0.30174(11) 0.0305(3) Uani d 1
H H17 -0.0450 0.1711 0.2810 0.037 Uiso calc 1
C C18 -0.03280(14) 0.27774(10) 0.21409(11) 0.0335(3) Uani d 1
C C19 0.02668(16) 0.25728(12) 0.13894(13) 0.0445(4) Uani d 1
H H19 0.0699 0.2106 0.1426 0.053 Uiso calc 1
C C20 0.02230(19) 0.30546(14) 0.05904(14) 0.0562(5) Uani d 1
H H20 0.0621 0.2911 0.0093 0.067 Uiso calc 1
C C21 -0.04142(19) 0.37487(13) 0.05351(13) 0.0556(5) Uani d 1
H H21 -0.0439 0.4075 0.0000 0.067 Uiso calc 1
C C22 -0.10152(17) 0.39641(11) 0.12664(12) 0.0462(4) Uani d 1
H H22 -0.1445 0.4432 0.1228 0.055 Uiso calc 1
C C23 -0.09665(14) 0.34702(10) 0.20609(11) 0.0351(3) Uani d 1
C C24 -0.12592(14) 0.34274(9) 0.36993(10) 0.0310(3) Uani d 1
H H24 -0.0518 0.3674 0.3930 0.037 Uiso calc 1
C C25 -0.21170(15) 0.37219(9) 0.43064(11) 0.0360(4) Uani d 1
C C26 -0.1857(2) 0.41094(13) 0.52068(13) 0.0546(5) Uani d 1
H H26 -0.1090 0.4222 0.5545 0.065 Uiso calc 1
C C27 -0.2915(2) 0.43003(14) 0.55249(15) 0.0691(7) Uani d 1
H H27 -0.3003 0.4579 0.6119 0.083 Uiso calc 1
C C28 -0.3806(2) 0.40483(13) 0.48430(18) 0.0621(6) Uani d 1
H H28 -0.4625 0.4114 0.4878 0.074 Uiso calc 1
C C29 -0.33282(16) 0.36859(11) 0.40861(16) 0.0476(4) Uani d 1
H H29 -0.3759 0.3454 0.3508 0.057 Uiso calc 1
C C30 -0.1999(2) 0.54692(11) 0.33192(16) 0.0600(6) Uani d 1
H H30 -0.1325 0.5299 0.3037 0.072 Uiso calc 1
C C31 -0.1986(2) 0.59003(12) 0.41768(18) 0.0629(6) Uani d 1
H H31 -0.1301 0.6078 0.4598 0.075 Uiso calc 1
C C32 -0.3126(2) 0.60257(11) 0.43236(16) 0.0586(6) Uani d 1
H H32 -0.3377 0.6305 0.4867 0.070 Uiso calc 1
C C33 -0.3842(2) 0.56757(12) 0.35621(16) 0.0595(5) Uani d 1
H H33 -0.4682 0.5671 0.3477 0.071 Uiso calc 1
C C34 -0.3144(2) 0.53302(12) 0.29394(14) 0.0591(6) Uani d 1
H H34 -0.3413 0.5048 0.2343 0.071 Uiso calc 1
N N1 0.06793(12) 0.23745(8) 0.46323(9) 0.0346(3) Uani d 1
N N2 -0.22575(12) 0.21372(8) 0.34208(11) 0.0363(3) Uani d 1
O O1 0.14788(12) 0.36653(7) 0.35017(10) 0.0508(3) Uani d 1
O O2 -0.16222(11) 0.37057(7) 0.27473(8) 0.0390(3) Uani d 1
O O3 -0.26393(11) 0.21596(8) 0.25751(9) 0.0492(3) Uani d 1
O O4 -0.27784(11) 0.18748(9) 0.40367(11) 0.0580(4) Uani d 1
S S1 0.06376(5) 0.10735(3) 0.57181(4) 0.06071(16) Uani d 1
Fe Fe1 -0.27986(2) 0.48313(2) 0.42494(2) 0.03501(8) Uani d 1

loop_
_atom_site_aniso_label
_atom_site_aniso_U_11
_atom_site_aniso_U_22
_atom_site_aniso_U_33
_atom_site_aniso_U_12
_atom_site_aniso_U_13
_atom_site_aniso_U_23
C1 0.0313(9) 0.0423(9) 0.0401(9) -0.0019(7) 0.0014(7) -0.0009(7)
C2 0.0288(9) 0.0600(11) 0.0413(9) -0.0012(8) 0.0016(7) -0.0017(8)
C3 0.0392(11) 0.0821(15) 0.0526(12) -0.0127(10) 0.0066(9) -0.0002(10)
C4 0.0352(11) 0.125(2) 0.0563(13) -0.0084(13) 0.0130(10) -0.0133(14)
C5 0.0345(11) 0.117(2) 0.0537(13) 0.0167(12) 0.0063(9) -0.0229(13)
C6 0.0384(10) 0.0803(15) 0.0400(10) 0.0192(10) -0.0023(8) -0.0148(9)
C7 0.0633(15) 0.0755(15) 0.0566(13) 0.0355(12) -0.0007(11) -0.0184(11)
C8 0.0830(17) 0.0436(11) 0.0657(14) 0.0229(11) 0.0015(13) -0.0096(9)
C9 0.0585(13) 0.0423(10) 0.0584(12) 0.0086(9) 0.0105(10) -0.0052(9)
C10 0.0375(9) 0.0413(9) 0.0400(9) 0.0090(7) 0.0044(7) -0.0042(7)
C11 0.0312(9) 0.0562(11) 0.0340(9) 0.0100(8) -0.0003(7) -0.0066(7)
C12 0.0286(8) 0.0324(8) 0.0369(8) 0.0029(6) 0.0038(6) -0.0023(6)
C13 0.0474(11) 0.0517(11) 0.0411(10) 0.0094(8) -0.0045(8) 0.0007(8)
C14 0.0484(11) 0.0448(10) 0.0539(11) 0.0039(8) 0.0082(9) 0.0155(8)
C15 0.0358(9) 0.0373(8) 0.0307(8) 0.0051(7) 0.0072(7) 0.0016(6)
C16 0.0268(8) 0.0320(8) 0.0318(8) 0.0013(6) 0.0039(6) -0.0004(6)
C17 0.0284(8) 0.0312(7) 0.0323(8) 0.0007(6) 0.0060(6) -0.0034(6)
C18 0.0308(8) 0.0406(8) 0.0290(8) -0.0047(7) 0.0039(6) -0.0044(6)
C19 0.0424(10) 0.0546(11) 0.0384(9) -0.0024(8) 0.0120(8) -0.0084(8)
C20 0.0576(13) 0.0762(14) 0.0389(10) -0.0099(11) 0.0215(9) -0.0057(9)
C21 0.0658(14) 0.0681(13) 0.0338(9) -0.0130(11) 0.0101(9) 0.0091(9)
C22 0.0532(12) 0.0482(10) 0.0364(9) -0.0053(8) 0.0029(8) 0.0054(7)
C23 0.0352(9) 0.0418(9) 0.0284(8) -0.0051(7) 0.0045(6) -0.0022(6)
C24 0.0328(8) 0.0317(8) 0.0285(7) 0.0022(6) 0.0045(6) 0.0005(6)
C25 0.0406(9) 0.0341(8) 0.0341(8) 0.0090(7) 0.0083(7) 0.0049(6)
C26 0.0668(13) 0.0656(12) 0.0300(9) 0.0278(10) 0.0021(9) 0.0005(8)
C27 0.100(2) 0.0739(15) 0.0400(11) 0.0418(14) 0.0312(13) 0.0130(10)
C28 0.0616(14) 0.0558(12) 0.0778(16) 0.0136(10) 0.0413(13) 0.0157(11)
C29 0.0403(10) 0.0371(9) 0.0687(12) -0.0014(8) 0.0191(9) -0.0013(8)
C30 0.0800(16) 0.0359(10) 0.0717(14) -0.0013(10) 0.0380(13) 0.0044(9)
C31 0.0682(15) 0.0406(10) 0.0811(16) -0.0106(10) 0.0151(12) -0.0122(10)
C32 0.0757(15) 0.0358(10) 0.0663(14) 0.0118(9) 0.0172(12) -0.0083(9)
C33 0.0657(14) 0.0489(11) 0.0620(13) 0.0194(10) 0.0019(11) 0.0094(10)
C34 0.0931(18) 0.0450(11) 0.0387(10) 0.0105(11) 0.0074(11) 0.0085(8)
N1 0.0331(7) 0.0372(7) 0.0323(7) 0.0056(6) 0.0005(6) -0.0015(5)
N2 0.0288(7) 0.0346(7) 0.0460(8) 0.0028(6) 0.0071(6) -0.0001(6)
O1 0.0481(8) 0.0373(7) 0.0668(9) -0.0048(6) 0.0071(7) -0.0017(6)
O2 0.0476(7) 0.0409(6) 0.0292(6) 0.0123(5) 0.0078(5) 0.0049(5)
O3 0.0339(7) 0.0675(9) 0.0444(7) -0.0035(6) -0.0003(6) -0.0090(6)
O4 0.0411(8) 0.0710(9) 0.0645(9) -0.0105(7) 0.0165(7) 0.0170(7)
S1 0.0694(4) 0.0521(3) 0.0579(3) 0.0147(3) -0.0006(3) 0.0201(2)
Fe1 0.03822(15) 0.03383(13) 0.03325(13) 0.00572(10) 0.00597(10) -0.00222(9)

loop_
_atom_type_symbol
_atom_type_description
_atom_type_scat_dispersion_real
_atom_type_scat_dispersion_imag
_atom_type_scat_source
C C 0.0033 0.0016 'International Tables Vol C Tables 4.2.6.8 and 6.1.1.4'
H H 0.0000 0.0000 'International Tables Vol C Tables 4.2.6.8 and 6.1.1.4'
N N 0.0061 0.0033 'International Tables Vol C Tables 4.2.6.8 and 6.1.1.4'
O O 0.0106 0.0060 'International Tables Vol C Tables 4.2.6.8 and 6.1.1.4'
S S 0.1246 0.1234 'International Tables Vol C Tables 4.2.6.8 and 6.1.1.4'
Fe Fe 0.3463 0.8444 'International Tables Vol C Tables 4.2.6.8 and 6.1.1.4'

loop_
_geom_angle_atom_site_label_1
_geom_angle_atom_site_label_2
_geom_angle_atom_site_label_3
_geom_angle
O1 C1 C2 128.05(16)
O1 C1 C12 124.22(15)
C2 C1 C12 107.71(14)
C3 C2 C11 120.08(18)
C3 C2 C1 132.09(19)
C11 C2 C1 107.83(15)
C2 C3 C4 117.6(2)
C2 C3 H3 121.2
C4 C3 H3 121.2
C5 C4 C3 122.9(2)
C5 C4 H4 118.6
C3 C4 H4 118.6
C4 C5 C6 121.1(2)
C4 C5 H5 119.4
C6 C5 H5 119.4
C7 C6 C11 116.3(2)
C7 C6 C5 128.2(2)
C11 C6 C5 115.5(2)
C8 C7 C6 120.43(19)
C8 C7 H7 119.8
C6 C7 H7 119.8
C7 C8 C9 122.6(2)
C7 C8 H8 118.7
C9 C8 H8 118.7
C10 C9 C8 118.8(2)
C10 C9 H9 120.6
C8 C9 H9 120.6
C9 C10 C11 118.39(16)
C9 C10 C12 132.91(17)
C11 C10 C12 108.70(15)
C2 C11 C10 113.68(15)
C2 C11 C6 122.87(18)
C10 C11 C6 123.45(19)
N1 C12 C10 117.90(13)
N1 C12 C17 104.47(12)
C10 C12 C17 113.24(13)
N1 C12 C1 107.21(13)
C10 C12 C1 102.06(13)
C17 C12 C1 111.98(13)
N1 C13 S1 107.58(13)
N1 C13 H13A 110.2
S1 C13 H13A 110.2
N1 C13 H13B 110.2
S1 C13 H13B 110.2
H13A C13 H13B 108.5
C15 C14 S1 105.19(13)
C15 C14 H14A 110.7
S1 C14 H14A 110.7
C15 C14 H14B 110.7
S1 C14 H14B 110.7
H14A C14 H14B 108.8
N1 C15 C16 101.46(12)
N1 C15 C14 108.15(13)
C16 C15 C14 117.35(14)
N1 C15 H15 109.8
C16 C15 H15 109.8
C14 C15 H15 109.8
N2 C16 C15 112.49(13)
N2 C16 C17 110.46(12)
C15 C16 C17 104.88(12)
N2 C16 C24 107.42(12)
C15 C16 C24 111.08(12)
C17 C16 C24 110.55(12)
C18 C17 C16 113.96(13)
C18 C17 C12 114.58(13)
C16 C17 C12 103.97(12)
C18 C17 H17 108.0
C16 C17 H17 108.0
C12 C17 H17 108.0
C23 C18 C19 118.06(16)
C23 C18 C17 121.07(14)
C19 C18 C17 120.87(15)
C20 C19 C18 120.93(19)
C20 C19 H19 119.5
C18 C19 H19 119.5
C21 C20 C19 119.68(17)
C21 C20 H20 120.2
C19 C20 H20 120.2
C20 C21 C22 120.62(18)
C20 C21 H21 119.7
C22 C21 H21 119.7
C21 C22 C23 118.88(19)
C21 C22 H22 120.6
C23 C22 H22 120.6
C18 C23 O2 122.36(14)
C18 C23 C22 121.83(16)
O2 C23 C22 115.78(15)
O2 C24 C25 107.16(13)
O2 C24 C16 110.69(12)
C25 C24 C16 114.40(13)
O2 C24 H24 108.1
C25 C24 H24 108.1
C16 C24 H24 108.1
C29 C25 C26 107.44(16)
C29 C25 C24 126.76(16)
C26 C25 C24 125.79(17)
C29 C25 Fe1 69.41(10)
C26 C25 Fe1 69.61(10)
C24 C25 Fe1 125.15(11)
C27 C26 C25 107.3(2)
C27 C26 Fe1 69.80(12)
C25 C26 Fe1 69.18(10)
C27 C26 H26 126.3
C25 C26 H26 126.3
Fe1 C26 H26 126.3
C28 C27 C26 108.86(19)
C28 C27 Fe1 69.77(12)
C26 C27 Fe1 69.27(11)
C28 C27 H27 125.6
C26 C27 H27 125.6
Fe1 C27 H27 125.6
C27 C28 C29 108.34(19)
C27 C28 Fe1 70.25(13)
C29 C28 Fe1 69.27(11)
C27 C28 H28 125.8
C29 C28 H28 125.8
Fe1 C28 H28 125.8
C28 C29 C25 108.0(2)
C28 C29 Fe1 69.84(12)
C25 C29 Fe1 69.47(10)
C28 C29 H29 126.0
C25 C29 H29 126.0
Fe1 C29 H29 126.0
C34 C30 C31 108.0(2)
C34 C30 Fe1 69.59(12)
C31 C30 Fe1 70.19(12)
C34 C30 H30 126.0
C31 C30 H30 126.0
Fe1 C30 H30 126.0
C32 C31 C30 108.0(2)
C32 C31 Fe1 70.00(12)
C30 C31 Fe1 69.22(11)
C32 C31 H31 126.0
C30 C31 H31 126.0
Fe1 C31 H31 126.0
C33 C32 C31 108.0(2)
C33 C32 Fe1 69.43(11)
C31 C32 Fe1 69.79(11)
C33 C32 H32 126.0
C31 C32 H32 126.0
Fe1 C32 H32 126.0
C32 C33 C34 108.1(2)
C32 C33 Fe1 70.32(12)
C34 C33 Fe1 69.32(12)
C32 C33 H33 125.9
C34 C33 H33 125.9
Fe1 C33 H33 125.9
C30 C34 C33 107.9(2)
C30 C34 Fe1 69.93(12)
C33 C34 Fe1 69.95(12)
C30 C34 H34 126.1
C33 C34 H34 126.1
Fe1 C34 H34 126.1
C13 N1 C15 110.07(14)
C13 N1 C12 119.29(14)
C15 N1 C12 111.06(13)
O4 N2 O3 124.10(15)
O4 N2 C16 118.91(14)
O3 N2 C16 116.87(13)
C23 O2 C24 116.45(12)
C14 S1 C13 92.80(9)
C29 Fe1 C25 41.12(8)
C29 Fe1 C34 105.54(9)
C25 Fe1 C34 116.39(8)
C29 Fe1 C30 126.18(8)
C25 Fe1 C30 106.99(8)
C34 Fe1 C30 40.48(10)
C29 Fe1 C26 69.01(9)
C25 Fe1 C26 41.21(7)
C34 Fe1 C26 151.72(9)
C30 Fe1 C26 119.19(10)
C29 Fe1 C28 40.89(8)
C25 Fe1 C28 68.99(8)
C34 Fe1 C28 126.31(11)
C30 Fe1 C28 164.13(11)
C26 Fe1 C28 68.58(10)
C29 Fe1 C33 116.71(9)
C25 Fe1 C33 150.45(8)
C34 Fe1 C33 40.73(9)
C30 Fe1 C33 68.12(10)
C26 Fe1 C33 166.86(8)
C28 Fe1 C33 107.36(10)
C29 Fe1 C27 68.18(10)
C25 Fe1 C27 68.80(7)
C34 Fe1 C27 164.63(11)
C30 Fe1 C27 154.40(12)
C26 Fe1 C27 40.93(9)
C28 Fe1 C27 39.98(10)
C33 Fe1 C27 128.18(9)
C29 Fe1 C31 165.30(8)
C25 Fe1 C31 128.46(9)
C34 Fe1 C31 68.11(10)
C30 Fe1 C31 40.58(9)
C26 Fe1 C31 109.88(10)
C28 Fe1 C31 153.45(9)
C33 Fe1 C31 67.79(10)
C27 Fe1 C31 121.25(11)
C29 Fe1 C32 151.41(9)
C25 Fe1 C32 167.14(9)
C34 Fe1 C32 68.12(9)
C30 Fe1 C32 68.01(9)
C26 Fe1 C32 129.74(9)
C28 Fe1 C32 119.10(9)
C33 Fe1 C32 40.25(9)
C27 Fe1 C32 110.24(9)
C31 Fe1 C32 40.22(9)

loop_
_geom_bond_atom_site_label_1
_geom_bond_atom_site_label_2
_geom_bond_distance
C1 O1 1.205(2)
C1 C2 1.469(2)
C1 C12 1.582(2)
C2 C3 1.380(3)
C2 C11 1.397(3)
C3 C4 1.397(3)
C3 H3 0.9300
C4 C5 1.366(4)
C4 H4 0.9300
C5 C6 1.411(3)
C5 H5 0.9300
C6 C7 1.404(3)
C6 C11 1.410(2)
C7 C8 1.357(4)
C7 H7 0.9300
C8 C9 1.424(3)
C8 H8 0.9300
C9 C10 1.363(3)
C9 H9 0.9300
C10 C11 1.409(3)
C10 C12 1.524(2)
C12 N1 1.474(2)
C12 C17 1.566(2)
C13 N1 1.437(2)
C13 S1 1.857(2)
C13 H13A 0.9700
C13 H13B 0.9700
C14 C15 1.544(2)
C14 S1 1.813(2)
C14 H14A 0.9700
C14 H14B 0.9700
C15 N1 1.460(2)
C15 C16 1.530(2)
C15 H15 0.9800
C16 N2 1.508(2)
C16 C17 1.538(2)
C16 C24 1.550(2)
C17 C18 1.506(2)
C17 H17 0.9800
C18 C23 1.378(2)
C18 C19 1.395(2)
C19 C20 1.384(3)
C19 H19 0.9300
C20 C21 1.380(3)
C20 H20 0.9300
C21 C22 1.380(3)
C21 H21 0.9300
C22 C23 1.390(2)
C22 H22 0.9300
C23 O2 1.3799(19)
C24 O2 1.4330(19)
C24 C25 1.498(2)
C24 H24 0.9800
C25 C29 1.419(3)
C25 C26 1.424(3)
C25 Fe1 2.0206(16)
C26 C27 1.419(3)
C26 Fe1 2.0263(19)
C26 H26 0.9800
C27 C28 1.388(4)
C27 Fe1 2.033(2)
C27 H27 0.9800
C28 C29 1.414(3)
C28 Fe1 2.027(2)
C28 H28 0.9800
C29 Fe1 2.0197(19)
C29 H29 0.9800
C30 C34 1.401(3)
C30 C31 1.410(3)
C30 Fe1 2.026(2)
C30 H30 0.9800
C31 C32 1.403(3)
C31 Fe1 2.039(2)
C31 H31 0.9800
C32 C33 1.401(3)
C32 Fe1 2.042(2)
C32 H32 0.9800
C33 C34 1.410(3)
C33 Fe1 2.030(2)
C33 H33 0.9800
C34 Fe1 2.022(2)
C34 H34 0.9800
N2 O4 1.2158(19)
N2 O3 1.2186(19)

loop_
_geom_hbond_atom_site_label_D
_geom_hbond_atom_site_label_H
_geom_hbond_atom_site_label_A
_geom_hbond_site_symmetry_A
_geom_hbond_distance_DH
_geom_hbond_distance_HA
_geom_hbond_distance_DA
_geom_hbond_angle_DHA
C13 H13A O3 4_666 0.97 2.50 3.417(3) 157
C20 H20 O4 4_665 0.93 2.59 3.440(3) 152
C24 H24 O1 ----- 0.98 2.51 3.301(3) 138

loop_
_geom_torsion_atom_site_label_1
_geom_torsion_atom_site_label_2
_geom_torsion_atom_site_label_3
_geom_torsion_atom_site_label_4
_geom_torsion
O1 C1 C2 C3 -3.5(3)
C12 C1 C2 C3 177.9(2)
O1 C1 C2 C11 177.00(18)
C12 C1 C2 C11 -1.61(19)
C11 C2 C3 C4 0.0(3)
C1 C2 C3 C4 -179.4(2)
C2 C3 C4 C5 -0.8(3)
C3 C4 C5 C6 1.0(4)
C4 C5 C6 C7 179.8(2)
C4 C5 C6 C11 -0.3(3)
C11 C6 C7 C8 1.1(3)
C5 C6 C7 C8 -179.0(2)
C6 C7 C8 C9 0.6(4)
C7 C8 C9 C10 -2.1(3)
C8 C9 C10 C11 1.8(3)
C8 C9 C10 C12 -179.70(19)
C3 C2 C11 C10 -178.66(17)
C1 C2 C11 C10 0.9(2)
C3 C2 C11 C6 0.6(3)
C1 C2 C11 C6 -179.89(16)
C9 C10 C11 C2 179.08(17)
C12 C10 C11 C2 0.3(2)
C9 C10 C11 C6 -0.1(3)
C12 C10 C11 C6 -178.96(16)
C7 C6 C11 C2 179.51(18)
C5 C6 C11 C2 -0.4(3)
C7 C6 C11 C10 -1.3(3)
C5 C6 C11 C10 178.75(18)
C9 C10 C12 N1 63.2(3)
C11 C10 C12 N1 -118.28(16)
C9 C10 C12 C17 -59.2(3)
C11 C10 C12 C17 119.36(15)
C9 C10 C12 C1 -179.8(2)
C11 C10 C12 C1 -1.18(17)
O1 C1 C12 N1 -52.4(2)
C2 C1 C12 N1 126.23(14)
O1 C1 C12 C10 -177.00(17)
C2 C1 C12 C10 1.68(17)
O1 C1 C12 C17 61.6(2)
C2 C1 C12 C17 -119.74(15)
S1 C14 C15 N1 34.99(16)
S1 C14 C15 C16 148.88(12)
N1 C15 C16 N2 157.43(12)
C14 C15 C16 N2 39.87(19)
N1 C15 C16 C17 37.33(15)
C14 C15 C16 C17 -80.23(17)
N1 C15 C16 C24 -82.12(14)
C14 C15 C16 C24 160.32(14)
N2 C16 C17 C18 85.38(16)
C15 C16 C17 C18 -153.19(13)
C24 C16 C17 C18 -33.38(18)
N2 C16 C17 C12 -149.19(12)
C15 C16 C17 C12 -27.75(15)
C24 C16 C17 C12 92.05(14)
N1 C12 C17 C18 132.57(13)
C10 C12 C17 C18 -97.87(16)
C1 C12 C17 C18 16.87(18)
N1 C12 C17 C16 7.54(15)
C10 C12 C17 C16 137.10(14)
C1 C12 C17 C16 -108.16(14)
C16 C17 C18 C23 8.6(2)
C12 C17 C18 C23 -111.04(17)
C16 C17 C18 C19 -172.07(15)
C12 C17 C18 C19 68.33(19)
C23 C18 C19 C20 0.4(3)
C17 C18 C19 C20 -178.95(17)
C18 C19 C20 C21 0.2(3)
C19 C20 C21 C22 -0.5(3)
C20 C21 C22 C23 0.1(3)
C19 C18 C23 O2 177.22(15)
C17 C18 C23 O2 -3.4(2)
C19 C18 C23 C22 -0.8(3)
C17 C18 C23 C22 178.54(15)
C21 C22 C23 C18 0.6(3)
C21 C22 C23 O2 -177.60(17)
N2 C16 C24 O2 -65.60(15)
C15 C16 C24 O2 171.00(12)
C17 C16 C24 O2 54.99(17)
N2 C16 C24 C25 55.58(17)
C15 C16 C24 C25 -67.83(18)
C17 C16 C24 C25 176.16(13)
O2 C24 C25 C29 46.3(2)
C16 C24 C25 C29 -76.8(2)
O2 C24 C25 C26 -132.02(17)
C16 C24 C25 C26 104.88(19)
O2 C24 C25 Fe1 -43.03(18)
C16 C24 C25 Fe1 -166.13(11)
C29 C25 C26 C27 0.3(2)
C24 C25 C26 C27 178.93(16)
Fe1 C25 C26 C27 59.64(14)
C29 C25 C26 Fe1 -59.33(12)
C24 C25 C26 Fe1 119.29(16)
C25 C26 C27 C28 -0.6(2)
Fe1 C26 C27 C28 58.67(15)
C25 C26 C27 Fe1 -59.25(13)
C26 C27 C28 C29 0.6(2)
Fe1 C27 C28 C29 58.98(14)
C26 C27 C28 Fe1 -58.37(15)
C27 C28 C29 C25 -0.4(2)
Fe1 C28 C29 C25 59.17(12)
C27 C28 C29 Fe1 -59.59(15)
C26 C25 C29 C28 0.1(2)
C24 C25 C29 C28 -178.55(16)
Fe1 C25 C29 C28 -59.40(13)
C26 C25 C29 Fe1 59.46(13)
C24 C25 C29 Fe1 -119.15(16)
C34 C30 C31 C32 0.0(2)
Fe1 C30 C31 C32 -59.50(15)
C34 C30 C31 Fe1 59.54(14)
C30 C31 C32 C33 -0.1(2)
Fe1 C31 C32 C33 -59.08(15)
C30 C31 C32 Fe1 59.01(15)
C31 C32 C33 C34 0.1(2)
Fe1 C32 C33 C34 -59.23(14)
C31 C32 C33 Fe1 59.30(15)
C31 C30 C34 C33 0.0(2)
Fe1 C30 C34 C33 59.93(14)
C31 C30 C34 Fe1 -59.92(15)
C32 C33 C34 C30 -0.1(2)
Fe1 C33 C34 C30 -59.91(14)
C32 C33 C34 Fe1 59.86(15)
S1 C13 N1 C15 31.86(16)
S1 C13 N1 C12 -98.21(16)
C16 C15 N1 C13 -168.36(13)
C14 C15 N1 C13 -44.33(18)
C16 C15 N1 C12 -34.03(15)
C14 C15 N1 C12 90.01(16)
C10 C12 N1 C13 19.8(2)
C17 C12 N1 C13 146.48(15)
C1 C12 N1 C13 -94.53(17)
C10 C12 N1 C15 -109.86(16)
C17 C12 N1 C15 16.86(16)
C1 C12 N1 C15 135.85(13)
C15 C16 N2 O4 22.38(19)
C17 C16 N2 O4 139.20(15)
C24 C16 N2 O4 -100.16(16)
C15 C16 N2 O3 -161.40(13)
C17 C16 N2 O3 -44.58(18)
C24 C16 N2 O3 76.06(16)
C18 C23 O2 C24 26.5(2)
C22 C23 O2 C24 -155.38(15)
C25 C24 O2 C23 -177.50(13)
C16 C24 O2 C23 -52.13(18)
C15 C14 S1 C13 -14.50(13)
N1 C13 S1 C14 -8.95(14)

_cod_database_fobs_code 2241776
